data_1574170
loop_
_publ_author_name
'Li, Jiantang'
'Song, Zitong'
'Zhou, Xia'
'Wang, Xue'
'Feng, Meng'
'Wang, Dongmei'
'Chen, Banglin'

_publ_section_title
;
 Reticular chemistry guided function customization: a case study of
 constructing low-polarity channels for efficient C3H6/C2H4 separation
;
_journal_issue 17
_journal_name_full 'Chemical Science'
_journal_page_first 7411
_journal_page_last 7417
_journal_paper_doi 10.1039/D4SC07959K
_journal_volume 16
_journal_year 2025
_chemical_formula_sum 'C176 H80 In8 O64'
_chemical_formula_weight 4136.96
_space_group_crystal_system orthorhombic
_space_group_IT_number 42
_space_group_name_Hall 'F 2 -2'
_space_group_name_H-M_alt 'F m m 2'
_atom_sites_solution_hydrogens mixed
_audit_block_doi 10.5517/ccdc.csd.cc2kdf4k
_audit_creation_method SHELXL-2019/2
_audit_update_record
;
2024-11-25 deposited with the CCDC.	2025-03-18 downloaded from the CCDC.
;
_cell_angle_alpha 90
_cell_angle_beta 90
_cell_angle_gamma 90
_cell_formula_units_Z 2
_cell_length_a 24.3316(19)
_cell_length_b 30.387(2)
_cell_length_c 18.6976(9)
_cell_measurement_temperature 297(2)
_cell_volume 13824.3(16)
_computing_structure_refinement 'SHELXL-2019/2 (Sheldrick, 2019)'
_diffrn_ambient_temperature 297(2)
_diffrn_measured_fraction_theta_full 1.000
_diffrn_measured_fraction_theta_max 0.998
_diffrn_radiation_type CuK\a
_diffrn_radiation_wavelength 1.54184
_diffrn_reflns_av_R_equivalents 0.0430
_diffrn_reflns_av_unetI/netI 0.0298
_diffrn_reflns_Laue_measured_fraction_full 1.000
_diffrn_reflns_Laue_measured_fraction_max 0.998
_diffrn_reflns_limit_h_max 30
_diffrn_reflns_limit_h_min -30
_diffrn_reflns_limit_k_max 37
_diffrn_reflns_limit_k_min -36
_diffrn_reflns_limit_l_max 22
_diffrn_reflns_limit_l_min -23
_diffrn_reflns_number 65124
_diffrn_reflns_point_group_measured_fraction_full 1.000
_diffrn_reflns_point_group_measured_fraction_max 0.998
_diffrn_reflns_theta_full 67.684
_diffrn_reflns_theta_max 72.159
_diffrn_reflns_theta_min 2.908
_exptl_absorpt_coefficient_mu 5.719
_exptl_crystal_density_diffrn 0.994
_exptl_crystal_F_000 4080
_exptl_crystal_size_max 0.100
_exptl_crystal_size_mid 0.100
_exptl_crystal_size_min 0.100
_refine_diff_density_max 2.845
_refine_diff_density_min -0.601
_refine_diff_density_rms 0.222
_refine_ls_abs_structure_details
;
 Refined as a perfect inversion twin.
;
_refine_ls_abs_structure_Flack 0.5
_refine_ls_extinction_method none
_refine_ls_goodness_of_fit_ref 1.113
_refine_ls_hydrogen_treatment constr
_refine_ls_matrix_type full
_refine_ls_number_parameters 294
_refine_ls_number_reflns 7049
_refine_ls_number_restraints 1
_refine_ls_restrained_S_all 1.113
_refine_ls_R_factor_all 0.0572
_refine_ls_R_factor_gt 0.0543
_refine_ls_shift/su_max 0.018
_refine_ls_shift/su_mean 0.001
_refine_ls_structure_factor_coef Fsqd
_refine_ls_weighting_details 'w=1/[\s^2^(Fo^2^)+(0.1264P)^2^+62.9447P] where P=(Fo^2^+2Fc^2^)/3'
_refine_ls_weighting_scheme calc
_refine_ls_wR_factor_gt 0.1701
_refine_ls_wR_factor_ref 0.1751
_reflns_Friedel_coverage 0.935
_reflns_Friedel_fraction_full 1.000
_reflns_Friedel_fraction_max 0.998
_reflns_number_gt 6676
_reflns_number_total 7049
_reflns_threshold_expression 'I > 2\s(I)'
_cod_data_source_file d4sc07959k2.cif
_cod_data_source_block cu_WDM_InTPCA_297K_0m_a
_cod_depositor_comments 'Adding full bibliography for 1574170.cif.'
_cod_original_cell_volume 13824.2(16)
_cod_database_code 1574170
_shelx_shelxl_version_number 2019/2
_shelx_space_group_comment
;
The symmetry employed for this shelxl refinement is uniquely defined
by the following loop, which should always be used as a source of
symmetry information in preference to the above space-group names.
They are only intended as comments.
;
_shelx_estimated_absorpt_t_min 0.599
_shelx_estimated_absorpt_t_max 0.599

loop_
_space_group_symop_operation_xyz
'x, y, z'
'-x, -y, z'
'x, -y, z'
'-x, y, z'
'x, y+1/2, z+1/2'
'-x, -y+1/2, z+1/2'
'x, -y+1/2, z+1/2'
'-x, y+1/2, z+1/2'
'x+1/2, y, z+1/2'
'-x+1/2, -y, z+1/2'
'x+1/2, -y, z+1/2'
'-x+1/2, y, z+1/2'
'x+1/2, y+1/2, z'
'-x+1/2, -y+1/2, z'
'x+1/2, -y+1/2, z'
'-x+1/2, y+1/2, z'

loop_
_atom_site_label
_atom_site_type_symbol
_atom_site_fract_x
_atom_site_fract_y
_atom_site_fract_z
_atom_site_U_iso_or_equiv
_atom_site_adp_type
_atom_site_occupancy
_atom_site_site_symmetry_order
_atom_site_calc_flag
_atom_site_refinement_flags_posn
_atom_site_refinement_flags_adp
_atom_site_refinement_flags_occupancy
_atom_site_disorder_assembly
_atom_site_disorder_group
O1 O 0.3796(3) 0.8156(2) 0.8016(4) 0.0426(15) Uani 1 1 d . . . . .
O2 O 0.3087(2) 0.7849(2) 0.8526(3) 0.0362(13) Uani 1 1 d . . . . .
O3 O 0.2884(3) 0.8900(2) 0.8096(4) 0.0403(15) Uani 1 1 d . . . . .
O4 O 0.3650(3) 0.9138(2) 0.8570(4) 0.0428(15) Uani 1 1 d . . . . .
O5 O 0.2967(3) 0.8950(3) 0.9876(5) 0.055(2) Uani 1 1 d . . . . .
O6 O 0.2496(3) 0.8385(2) 0.9501(4) 0.0394(14) Uani 1 1 d . . . . .
O7 O 0.4025(4) 0.6552(3) 0.4546(5) 0.052(2) Uani 1 1 d . . . . .
O8 O 0.3578(3) 0.7067(4) 0.5105(5) 0.066(2) Uani 1 1 d . . . . .
O9 O 0.250000 0.750000 0.9973(9) 0.072(4) Uani 1 2 d GS T P . .
H9A H 0.256215 0.724387 0.982730 0.109 Uiso 0.5 1 d G U P . .
H9B H 0.256215 0.724387 0.982730 0.109 Uiso 0.5 1 d G U P . .
In1 In 0.32958(2) 0.84949(2) 0.89592(7) 0.0243(2) Uani 1 1 d . . . . .
C1 C 0.3508(3) 0.7450(3) 0.7578(4) 0.0315(16) Uani 1 1 d . . . . .
C2 C 0.3114(3) 0.7118(3) 0.7597(5) 0.040(2) Uani 1 1 d . . . . .
H2A H 0.282651 0.713317 0.792460 0.048 Uiso 1 1 calc R U . . .
C3 C 0.3148(4) 0.6770(4) 0.7137(6) 0.046(2) Uani 1 1 d . . . . .
H3A H 0.287521 0.655553 0.713219 0.056 Uiso 1 1 calc R U . . .
C4 C 0.3598(3) 0.6738(3) 0.6671(5) 0.040(2) Uani 1 1 d . . . . .
H4A H 0.362680 0.649564 0.637028 0.048 Uiso 1 1 calc R U . . .
C5 C 0.3989(3) 0.7052(3) 0.6649(4) 0.0279(15) Uani 1 1 d . . . . .
C6 C 0.3945(3) 0.7417(3) 0.7103(4) 0.0313(16) Uani 1 1 d . . . . .
H6A H 0.421036 0.763694 0.708757 0.038 Uiso 1 1 calc R U . . .
C7 C 0.4500(3) 0.7013(3) 0.6205(4) 0.0292(15) Uani 1 1 d . . . . .
C8 C 0.3473(4) 0.7838(3) 0.8061(5) 0.0316(17) Uani 1 1 d . . . . .
C9 C 0.3250(4) 0.9188(3) 0.8145(5) 0.037(2) Uani 1 1 d . . . . .
C10 C 0.2553(4) 0.8701(3) 0.9939(5) 0.0374(18) Uani 1 1 d . . . . .
C11 C 0.2141(4) 0.8770(3) 1.0514(5) 0.0358(17) Uani 1 1 d . . . . .
C12 C 0.1714(4) 0.8475(4) 1.0598(8) 0.048(3) Uani 1 1 d . . . . .
H12A H 0.167922 0.823827 1.028550 0.057 Uiso 1 1 calc R U . . .
C13 C 0.1335(5) 0.8530(4) 1.1150(7) 0.054(3) Uani 1 1 d . . . . .
H13A H 0.104792 0.833165 1.120696 0.065 Uiso 1 1 calc R U . . .
C14 C 0.1390(5) 0.8888(3) 1.1619(5) 0.049(2) Uani 1 1 d . . . . .
H14A H 0.113884 0.892548 1.198887 0.059 Uiso 1 1 calc R U . . .
C15 C 0.1828(4) 0.9192(3) 1.1531(5) 0.0399(19) Uani 1 1 d . . . . .
C16 C 0.2199(4) 0.9126(3) 1.0978(5) 0.0392(19) Uani 1 1 d . . . . .
H16A H 0.248995 0.932094 1.091563 0.047 Uiso 1 1 calc R U . . .
C17 C 0.1844(5) 0.9594(3) 1.1960(5) 0.040(2) Uani 1 1 d . . . . .
C18 C 0.4500(3) 0.6906(3) 0.5480(4) 0.0317(16) Uani 1 1 d . . . . .
C19 C 0.500000 0.7063(4) 0.6536(6) 0.033(2) Uani 1 2 d S T P . .
H19A H 0.500001 0.713511 0.701955 0.050 Uiso 1 2 calc R U P . .
C20 C 0.500000 0.6842(5) 0.5130(6) 0.035(3) Uani 1 2 d S T P . .
H20A H 0.500000 0.675423 0.465317 0.053 Uiso 1 2 calc R U P . .
C21 C 0.3992(3) 0.6850(3) 0.5032(5) 0.037(2) Uani 1 1 d . . . . .
C22 C 0.1861(7) 1.000000 1.1606(7) 0.044(3) Uani 1 2 d S T P . .
H22A H 0.188352 1.000000 1.110979 0.066 Uiso 1 2 calc R U P . .
C23 C 0.1779(4) 0.9599(3) 1.2708(5) 0.039(2) Uani 1 1 d . . . . .
C24 C 0.1726(6) 1.000000 1.3070(8) 0.046(4) Uani 1 2 d S T P . .
H24A H 0.165344 1.000001 1.355836 0.070 Uiso 1 2 calc R U P . .

loop_
_atom_site_aniso_label
_atom_site_aniso_U_11
_atom_site_aniso_U_22
_atom_site_aniso_U_33
_atom_site_aniso_U_23
_atom_site_aniso_U_13
_atom_site_aniso_U_12
O1 0.046(3) 0.040(3) 0.042(4) -0.012(3) 0.008(3) -0.002(3)
O2 0.034(3) 0.044(3) 0.030(3) -0.013(2) 0.007(2) 0.003(2)
O3 0.058(4) 0.025(3) 0.038(3) 0.004(3) -0.018(3) 0.000(3)
O4 0.056(4) 0.035(3) 0.038(3) 0.010(3) -0.017(3) -0.006(3)
O5 0.052(4) 0.056(5) 0.057(5) -0.022(4) 0.023(4) -0.012(3)
O6 0.050(3) 0.035(3) 0.034(3) -0.010(3) 0.012(3) 0.009(3)
O7 0.043(4) 0.070(5) 0.044(4) -0.021(3) -0.020(3) -0.003(3)
O8 0.033(3) 0.105(7) 0.059(5) -0.006(5) -0.011(3) 0.016(4)
O9 0.074(7) 0.041(6) 0.103(11) 0.000 0.000 -0.009(6)
In1 0.0249(3) 0.0245(3) 0.0236(3) 0.0009(3) -0.0011(2) 0.00130(13)
C1 0.028(4) 0.034(4) 0.032(4) -0.009(3) 0.003(3) 0.005(3)
C2 0.029(4) 0.047(5) 0.043(5) -0.009(4) 0.014(4) -0.001(4)
C3 0.037(4) 0.048(6) 0.055(6) -0.012(5) 0.012(5) -0.011(4)
C4 0.034(4) 0.042(5) 0.044(5) -0.017(4) -0.001(4) 0.001(3)
C5 0.024(3) 0.038(4) 0.021(3) -0.007(3) 0.001(3) 0.002(3)
C6 0.025(3) 0.038(4) 0.031(4) -0.010(3) 0.002(3) 0.001(3)
C7 0.024(3) 0.041(4) 0.023(3) -0.011(3) 0.001(3) 0.001(3)
C8 0.027(4) 0.038(4) 0.030(4) -0.004(3) -0.004(3) 0.007(3)
C9 0.054(6) 0.026(4) 0.031(5) 0.000(3) -0.014(4) 0.004(3)
C10 0.045(4) 0.033(4) 0.035(4) -0.002(3) 0.003(4) 0.011(4)
C11 0.048(4) 0.030(4) 0.030(4) -0.006(3) 0.011(4) 0.007(3)
C12 0.057(9) 0.046(7) 0.040(7) -0.019(4) 0.012(4) -0.002(4)
C13 0.061(6) 0.047(6) 0.054(7) -0.013(4) 0.021(5) -0.012(5)
C14 0.069(6) 0.043(5) 0.037(5) -0.008(4) 0.027(4) -0.006(4)
C15 0.067(5) 0.026(4) 0.027(4) -0.001(3) 0.017(4) -0.001(4)
C16 0.058(5) 0.026(4) 0.034(4) 0.000(3) 0.015(4) -0.002(3)
C17 0.065(5) 0.026(4) 0.028(4) -0.001(3) 0.021(4) 0.000(4)
C18 0.026(3) 0.043(4) 0.027(4) -0.014(3) -0.002(3) 0.000(3)
C19 0.030(5) 0.047(7) 0.022(5) -0.013(5) 0.000 0.000
C20 0.020(5) 0.065(8) 0.020(5) -0.013(5) 0.000 0.000
C21 0.026(4) 0.058(6) 0.028(4) -0.004(4) -0.002(3) -0.007(4)
C22 0.072(8) 0.033(6) 0.028(7) 0.000 0.020(6) 0.000
C23 0.069(6) 0.023(4) 0.026(4) 0.001(3) 0.018(4) 0.003(3)
C24 0.082(12) 0.025(6) 0.032(7) 0.000 0.024(6) 0.000

loop_
_atom_type_symbol
_atom_type_description
_atom_type_scat_dispersion_real
_atom_type_scat_dispersion_imag
_atom_type_scat_source
C C 0.0181 0.0091 'International Tables Vol C Tables 4.2.6.8 and 6.1.1.4'
In In 0.0822 5.0449 'International Tables Vol C Tables 4.2.6.8 and 6.1.1.4'
H H 0.0000 0.0000 'International Tables Vol C Tables 4.2.6.8 and 6.1.1.4'
O O 0.0492 0.0322 'International Tables Vol C Tables 4.2.6.8 and 6.1.1.4'

loop_
_geom_angle_atom_site_label_1
_geom_angle_atom_site_label_2
_geom_angle_atom_site_label_3
_geom_angle
_geom_angle_site_symmetry_1
_geom_angle_site_symmetry_3
_geom_angle_publ_flag
C8 O1 In1 87.8(5) . . ?
C8 O2 In1 96.1(5) . . ?
C9 O3 In1 90.8(5) . . ?
C9 O4 In1 90.7(6) . . ?
C10 O5 In1 89.2(6) . . ?
C10 O6 In1 94.9(6) . . ?
C21 O7 In1 111.5(6) . 7_564 ?
O7 In1 O2 109.3(3) 7_565 . ?
O7 In1 O6 119.6(4) 7_565 . ?
O2 In1 O6 80.2(2) . . ?
O7 In1 O4 84.5(3) 7_565 . ?
O2 In1 O4 138.4(3) . . ?
O6 In1 O4 127.8(3) . . ?
O7 In1 O3 141.9(3) 7_565 . ?
O2 In1 O3 97.0(2) . . ?
O6 In1 O3 91.1(3) . . ?
O4 In1 O3 57.8(2) . . ?
O7 In1 O5 86.9(4) 7_565 . ?
O2 In1 O5 136.3(3) . . ?
O6 In1 O5 57.0(3) . . ?
O4 In1 O5 81.6(3) . . ?
O3 In1 O5 92.8(3) . . ?
O7 In1 O1 85.7(3) 7_565 . ?
O2 In1 O1 56.9(2) . . ?
O6 In1 O1 136.2(2) . . ?
O4 In1 O1 86.6(3) . . ?
O3 In1 O1 86.2(3) . . ?
O5 In1 O1 166.7(3) . . ?
O7 In1 C9 113.5(3) 7_565 . ?
O2 In1 C9 120.1(3) . . ?
O6 In1 C9 110.6(3) . . ?
O4 In1 C9 29.1(3) . . ?
O3 In1 C9 28.7(3) . . ?
O5 In1 C9 86.3(3) . . ?
O1 In1 C9 86.5(3) . . ?
O7 In1 C8 98.2(3) 7_565 . ?
O2 In1 C8 28.8(3) . . ?
O6 In1 C8 108.6(3) . . ?
O4 In1 C8 112.8(3) . . ?
O3 In1 C8 91.7(3) . . ?
O5 In1 C8 165.0(3) . . ?
O1 In1 C8 28.1(3) . . ?
C9 In1 C8 104.3(3) . . ?
O7 In1 C10 103.4(3) 7_565 . ?
O2 In1 C10 108.1(3) . . ?
O6 In1 C10 28.5(3) . . ?
O4 In1 C10 106.2(3) . . ?
O3 In1 C10 93.6(3) . . ?
O5 In1 C10 28.6(3) . . ?
O1 In1 C10 164.7(3) . . ?
C9 In1 C10 100.7(3) . . ?
C8 In1 C10 136.8(3) . . ?
C6 C1 C2 119.3(7) . . ?
C6 C1 C8 119.4(8) . . ?
C2 C1 C8 121.3(7) . . ?
C3 C2 C1 120.2(8) . . ?
C2 C3 C4 119.5(9) . . ?
C5 C4 C3 121.5(8) . . ?
C4 C5 C6 119.2(7) . . ?
C4 C5 C7 123.2(7) . . ?
C6 C5 C7 117.4(7) . . ?
C1 C6 C5 120.3(7) . . ?
C19 C7 C18 117.7(7) . . ?
C19 C7 C5 118.5(7) . . ?
C18 C7 C5 123.7(6) . . ?
O1 C8 O2 119.2(7) . . ?
O1 C8 C1 122.4(8) . . ?
O2 C8 C1 118.4(8) . . ?
O1 C8 In1 64.0(4) . . ?
O2 C8 In1 55.2(4) . . ?
C1 C8 In1 173.4(6) . . ?
O3 C9 O4 120.7(9) . . ?
O3 C9 C23 120.7(8) . 12_554 ?
O4 C9 C23 118.6(8) . 12_554 ?
O3 C9 In1 60.5(5) . . ?
O4 C9 In1 60.2(5) . . ?
C23 C9 In1 177.3(7) 12_554 . ?
O5 C10 O6 118.7(8) . . ?
O5 C10 C11 121.3(8) . . ?
O6 C10 C11 120.0(8) . . ?
O5 C10 In1 62.3(5) . . ?
O6 C10 In1 56.6(5) . . ?
C11 C10 In1 174.3(6) . . ?
C12 C11 C16 120.7(8) . . ?
C12 C11 C10 119.9(8) . . ?
C16 C11 C10 119.4(8) . . ?
C11 C12 C13 120.2(10) . . ?
C12 C13 C14 119.6(10) . . ?
C13 C14 C15 120.2(9) . . ?
C16 C15 C14 118.7(8) . . ?
C16 C15 C17 120.9(9) . . ?
C14 C15 C17 120.0(8) . . ?
C15 C16 C11 120.6(8) . . ?
C22 C17 C23 117.5(9) . . ?
C22 C17 C15 118.5(9) . . ?
C23 C17 C15 123.6(8) . . ?
C7 C18 C20 119.2(7) . . ?
C7 C18 C21 124.7(7) . . ?
C20 C18 C21 116.0(7) . . ?
C7 C19 C7 124.7(10) 4_655 . ?
C18 C20 C18 121.4(10) . 4_655 ?
O8 C21 O7 121.0(9) . . ?
O8 C21 C18 124.0(9) . . ?
O7 C21 C18 115.1(8) . . ?
C17 C22 C17 123.5(12) . 3_575 ?
C24 C23 C17 120.1(9) . . ?
C24 C23 C9 117.4(9) . 12 ?
C17 C23 C9 122.6(8) . 12 ?
C23 C24 C23 121.0(13) 3_575 . ?

loop_
_geom_bond_atom_site_label_1
_geom_bond_atom_site_label_2
_geom_bond_distance
_geom_bond_site_symmetry_2
_geom_bond_publ_flag
O1 C8 1.248(11) . ?
O1 In1 2.378(6) . ?
O2 C8 1.280(11) . ?
O2 In1 2.182(6) . ?
O3 C9 1.250(12) . ?
O3 In1 2.263(7) . ?
O4 C9 1.265(11) . ?
O4 In1 2.256(6) . ?
O5 C10 1.267(13) . ?
O5 In1 2.344(8) . ?
O6 C10 1.268(12) . ?
O6 In1 2.219(7) . ?
O7 C21 1.285(12) . ?
O7 In1 2.091(8) 7_564 ?
O8 C21 1.212(13) . ?
In1 C9 2.600(10) . ?
In1 C8 2.644(8) . ?
In1 C10 2.648(9) . ?
C1 C6 1.390(11) . ?
C1 C2 1.393(13) . ?
C1 C8 1.486(11) . ?
C2 C3 1.367(14) . ?
C3 C4 1.402(13) . ?
C4 C5 1.347(12) . ?
C5 C6 1.401(11) . ?
C5 C7 1.500(10) . ?
C7 C19 1.373(9) . ?
C7 C18 1.394(10) . ?
C9 C23 1.495(13) 12_554 ?
C10 C11 1.486(12) . ?
C11 C12 1.381(14) . ?
C11 C16 1.393(12) . ?
C12 C13 1.394(16) . ?
C13 C14 1.401(14) . ?
C14 C15 1.421(14) . ?
C15 C16 1.388(12) . ?
C15 C17 1.462(12) . ?
C17 C22 1.402(11) . ?
C17 C23 1.407(12) . ?
C18 C20 1.396(9) . ?
C18 C21 1.502(11) . ?
C23 C24 1.399(11) . ?
